data_4071119
loop_
_publ_author_name
'Schaub, Thomas'
'Radius, Udo'
'Diskin-Posner, Yael'
'Leitus, Gregory'
'Shimon, Linda J. W.'
'Milstein, David'

_publ_section_title
;
 Pyridine-Based Sulfoxide Pincer Complexes of Rhodium and Iridium
;
_journal_issue 8
_journal_name_full Organometallics
_journal_page_first 1892
_journal_paper_doi 10.1021/om701276s
_journal_volume 27
_journal_year 2008
_chemical_formula_moiety 'C16 H26 N2 O2 Rh S, F6 P'
_chemical_formula_sum 'C16 H26 F6 N2 O2 P Rh S'
_chemical_formula_weight 558.33
_chemical_name_common '[Rh(S(O)NN)(CO)][PF6]'
_chemical_name_systematic
; 
[Rh(S(O)NN)(CO)][PF6] 4
;
_space_group_IT_number 14
_symmetry_cell_setting monoclinic
_symmetry_space_group_name_Hall '-P 2ybc'
_symmetry_space_group_name_H-M 'P 1 21/c 1'
_atom_sites_solution_hydrogens geom
_atom_sites_solution_primary direct
_atom_sites_solution_secondary difmap
_audit_creation_method SHELXL-97
_cell_angle_alpha 90.00
_cell_angle_beta 106.1267(14)
_cell_angle_gamma 90.00
_cell_formula_units_Z 4
_cell_length_a 9.4642(2)
_cell_length_b 16.1506(5)
_cell_length_c 14.4660(4)
_cell_measurement_reflns_used 18778
_cell_measurement_temperature 120(2)
_cell_measurement_theta_max 27.48
_cell_measurement_theta_min 2.55
_cell_volume 2124.15(10)
_computing_cell_refinement HKL
_computing_data_collection 'Collect package Bruker - Nonius'
_computing_data_reduction HKL
_computing_structure_refinement 'SHELXL-97 (Sheldrick, 1997)'
_computing_structure_solution 'SHELXS-97 (Sheldrick, 1990)'
_diffrn_ambient_temperature 120(2)
_diffrn_measured_fraction_theta_full 0.997
_diffrn_measured_fraction_theta_max 0.997
_diffrn_measurement_device_type 'Nonius Kappa CCD'
_diffrn_measurement_method 'Phi and Omega scans'
_diffrn_radiation_monochromator graphite
_diffrn_radiation_source 'fine-focus sealed tube'
_diffrn_radiation_type MoK\a
_diffrn_radiation_wavelength 0.71073
_diffrn_reflns_av_R_equivalents 0.071
_diffrn_reflns_av_sigmaI/netI 0.0407
_diffrn_reflns_limit_h_max 11
_diffrn_reflns_limit_h_min -12
_diffrn_reflns_limit_k_max 20
_diffrn_reflns_limit_k_min 0
_diffrn_reflns_limit_l_max 18
_diffrn_reflns_limit_l_min 0
_diffrn_reflns_number 5031
_diffrn_reflns_theta_full 27.46
_diffrn_reflns_theta_max 27.46
_diffrn_reflns_theta_min 3.37
_exptl_absorpt_coefficient_mu 1.044
_exptl_absorpt_correction_T_max 0.8849
_exptl_absorpt_correction_T_min 0.6233
_exptl_absorpt_correction_type empirical
_exptl_absorpt_process_details 'SHELXL-97 (Sheldrick, 1997)'
_exptl_crystal_colour yellow
_exptl_crystal_density_diffrn 1.746
_exptl_crystal_density_method 'not measured'
_exptl_crystal_description prism
_exptl_crystal_F_000 1128
_exptl_crystal_size_max 0.50
_exptl_crystal_size_mid 0.12
_exptl_crystal_size_min 0.12
_refine_diff_density_max 1.257
_refine_diff_density_min -0.610
_refine_diff_density_rms 0.100
_refine_ls_extinction_method none
_refine_ls_goodness_of_fit_ref 1.091
_refine_ls_hydrogen_treatment constr
_refine_ls_matrix_type full
_refine_ls_number_parameters 267
_refine_ls_number_reflns 4845
_refine_ls_number_restraints 0
_refine_ls_restrained_S_all 1.091
_refine_ls_R_factor_all 0.0514
_refine_ls_R_factor_gt 0.0354
_refine_ls_shift/su_max 0.000
_refine_ls_shift/su_mean 0.000
_refine_ls_structure_factor_coef Fsqd
_refine_ls_weighting_details 'calc w=1/[\s^2^(Fo^2^)+(0.0451P)^2^+0.8027P] where P=(Fo^2^+2Fc^2^)/3'
_refine_ls_weighting_scheme calc
_refine_ls_wR_factor_gt 0.0835
_refine_ls_wR_factor_ref 0.0894
_reflns_number_gt 3821
_reflns_number_total 4845
_reflns_threshold_expression >2sigma(I)
_cod_data_source_file om701276s-file002.cif
_cod_data_source_block m816a
_cod_depositor_comments
;
The following automatic conversions were performed:

'_symmetry_cell_setting' value 'Monoclinic' changed to 'monoclinic'
according to /home/saulius/struct/CIF-dictionaries/cif_core.dic
dictionary named 'cif_core.dic' version 2.4.1 from 2010-06-29.

Automatic conversion script
Id: cif_fix_values 1715 2011-07-08 13:25:40Z adriana 
;
_cod_original_sg_symbol_Hall -P2ybc
_cod_original_sg_symbol_H-M P2(1)/c
_cod_database_code 4071119

loop_
_symmetry_equiv_pos_as_xyz
'x, y, z'
'-x, y+1/2, -z+1/2'
'-x, -y, -z'
'x, -y-1/2, z-1/2'

loop_
_atom_site_label
_atom_site_type_symbol
_atom_site_fract_x
_atom_site_fract_y
_atom_site_fract_z
_atom_site_U_iso_or_equiv
_atom_site_adp_type
_atom_site_occupancy
_atom_site_symmetry_multiplicity
_atom_site_calc_flag
_atom_site_refinement_flags
Rh1 Rh 0.16318(2) 0.126037(14) 0.121852(15) 0.01980(8) Uani 1 1 d .
N1 N 0.3472(2) 0.06563(15) 0.11307(16) 0.0200(5) Uani 1 1 d .
S1 S 0.08838(6) 0.00363(4) 0.15429(5) 0.01952(15) Uani 1 1 d .
C5 C 0.2131(3) -0.06185(18) 0.1100(2) 0.0219(6) Uani 1 1 d .
H5A H 0.2329 -0.1136 0.1482 0.026 Uiso 1 1 calc R
H5B H 0.1659 -0.0769 0.0421 0.026 Uiso 1 1 calc R
C6 C 0.3558(3) -0.01815(19) 0.1170(2) 0.0226(6) Uani 1 1 d .
C7 C 0.4876(3) -0.0579(2) 0.1237(2) 0.0267(6) Uani 1 1 d .
H7 H 0.4945 -0.1166 0.1278 0.032 Uiso 1 1 calc R
C8 C 0.6100(3) -0.0100(2) 0.1244(2) 0.0314(7) Uani 1 1 d .
H8 H 0.7015 -0.0361 0.1284 0.038 Uiso 1 1 calc R
C9 C 0.5995(3) 0.0751(2) 0.1193(2) 0.0290(7) Uani 1 1 d .
H9 H 0.6828 0.1077 0.1184 0.035 Uiso 1 1 calc R
C10 C 0.4657(3) 0.11287(19) 0.1153(2) 0.0246(6) Uani 1 1 d .
C11 C 0.4425(3) 0.20401(19) 0.1205(2) 0.0262(6) Uani 1 1 d .
H11A H 0.4998 0.2332 0.0827 0.031 Uiso 1 1 calc R
H11B H 0.4793 0.2225 0.1883 0.031 Uiso 1 1 calc R
N2 N 0.2817(2) 0.22689(15) 0.08224(17) 0.0243(5) Uani 1 1 d .
O1 O -0.06246(19) -0.02623(13) 0.10849(14) 0.0249(4) Uani 1 1 d .
C1 C 0.1313(3) -0.02031(19) 0.2843(2) 0.0252(6) Uani 1 1 d .
C2 C 0.2903(3) 0.0067(2) 0.3318(2) 0.0337(7) Uani 1 1 d .
H2A H 0.3142 -0.0028 0.4014 0.051 Uiso 1 1 calc R
H2B H 0.3010 0.0657 0.3195 0.051 Uiso 1 1 calc R
H2C H 0.3572 -0.0255 0.3050 0.051 Uiso 1 1 calc R
C3 C 0.0230(4) 0.0311(2) 0.3210(2) 0.0372(8) Uani 1 1 d .
H3A H -0.0778 0.0161 0.2854 0.056 Uiso 1 1 calc R
H3B H 0.0393 0.0900 0.3115 0.056 Uiso 1 1 calc R
H3C H 0.0380 0.0201 0.3897 0.056 Uiso 1 1 calc R
C4 C 0.1072(4) -0.1121(2) 0.2968(2) 0.0385(8) Uani 1 1 d .
H4A H 0.1106 -0.1233 0.3639 0.058 Uiso 1 1 calc R
H4B H 0.1844 -0.1438 0.2796 0.058 Uiso 1 1 calc R
H4C H 0.0109 -0.1284 0.2548 0.058 Uiso 1 1 calc R
C12 C 0.2473(3) 0.2309(2) -0.0254(2) 0.0294(7) Uani 1 1 d .
H12A H 0.3083 0.2748 -0.0429 0.035 Uiso 1 1 calc R
H12B H 0.2750 0.1776 -0.0493 0.035 Uiso 1 1 calc R
C13 C 0.0885(3) 0.2483(2) -0.0749(2) 0.0386(8) Uani 1 1 d .
H13A H 0.0269 0.2060 -0.0567 0.058 Uiso 1 1 calc R
H13B H 0.0728 0.2471 -0.1448 0.058 Uiso 1 1 calc R
H13C H 0.0620 0.3030 -0.0556 0.058 Uiso 1 1 calc R
C14 C 0.2548(3) 0.30764(19) 0.1263(2) 0.0305(7) Uani 1 1 d .
H14A H 0.2779 0.2999 0.1968 0.037 Uiso 1 1 calc R
H14B H 0.1487 0.3208 0.1025 0.037 Uiso 1 1 calc R
C15 C 0.3408(4) 0.3814(2) 0.1072(3) 0.0443(9) Uani 1 1 d .
H15A H 0.4463 0.3702 0.1322 0.066 Uiso 1 1 calc R
H15B H 0.3152 0.4303 0.1392 0.066 Uiso 1 1 calc R
H15C H 0.3165 0.3914 0.0377 0.066 Uiso 1 1 calc R
C16 C -0.0007(3) 0.17911(18) 0.1404(2) 0.0257(6) Uani 1 1 d .
O2 O -0.1017(2) 0.20688(13) 0.15693(16) 0.0325(5) Uani 1 1 d .
P1 P 0.65258(8) 0.18251(5) 0.40485(6) 0.02862(19) Uani 1 1 d .
F1 F 0.8083(2) 0.14258(15) 0.45573(15) 0.0542(6) Uani 1 1 d .
F2 F 0.5861(2) 0.14244(14) 0.48463(15) 0.0485(5) Uani 1 1 d .
F3 F 0.4943(2) 0.22327(14) 0.35402(14) 0.0473(5) Uani 1 1 d .
F4 F 0.7160(2) 0.22538(14) 0.32502(13) 0.0473(5) Uani 1 1 d .
F5 F 0.6063(2) 0.10392(13) 0.33815(16) 0.0521(6) Uani 1 1 d .
F6 F 0.6929(3) 0.26388(14) 0.46979(15) 0.0617(6) Uani 1 1 d .

loop_
_atom_site_aniso_label
_atom_site_aniso_U_11
_atom_site_aniso_U_22
_atom_site_aniso_U_33
_atom_site_aniso_U_23
_atom_site_aniso_U_13
_atom_site_aniso_U_12
Rh1 0.01654(12) 0.02047(14) 0.02267(13) 0.00145(9) 0.00590(8) -0.00082(8)
N1 0.0149(10) 0.0248(13) 0.0207(12) 0.0001(10) 0.0055(9) -0.0012(9)
S1 0.0145(3) 0.0215(4) 0.0230(3) 0.0010(3) 0.0060(2) -0.0003(3)
C5 0.0177(12) 0.0211(15) 0.0283(15) 0.0003(12) 0.0086(11) 0.0015(11)
C6 0.0168(12) 0.0291(16) 0.0214(14) 0.0012(12) 0.0047(10) 0.0013(11)
C7 0.0197(13) 0.0319(17) 0.0284(16) -0.0030(13) 0.0064(11) 0.0019(12)
C8 0.0161(13) 0.045(2) 0.0326(17) -0.0030(15) 0.0067(11) 0.0051(13)
C9 0.0204(13) 0.041(2) 0.0273(16) -0.0024(14) 0.0093(11) -0.0085(13)
C10 0.0184(12) 0.0363(18) 0.0194(14) 0.0003(12) 0.0058(10) -0.0045(12)
C11 0.0189(13) 0.0289(17) 0.0308(16) 0.0009(13) 0.0068(11) -0.0066(12)
N2 0.0211(11) 0.0271(14) 0.0228(12) 0.0008(10) 0.0031(9) -0.0027(10)
O1 0.0144(8) 0.0305(12) 0.0296(11) 0.0002(9) 0.0057(8) -0.0024(8)
C1 0.0286(14) 0.0248(16) 0.0226(15) 0.0026(12) 0.0080(11) -0.0025(12)
C2 0.0293(15) 0.044(2) 0.0245(16) 0.0075(15) 0.0025(12) -0.0026(14)
C3 0.0446(18) 0.040(2) 0.0311(17) -0.0022(15) 0.0177(14) 0.0039(16)
C4 0.058(2) 0.0287(19) 0.0299(17) 0.0072(14) 0.0142(16) -0.0073(15)
C12 0.0335(15) 0.0296(17) 0.0247(15) 0.0033(13) 0.0073(12) -0.0012(13)
C13 0.0393(17) 0.0348(19) 0.0358(18) 0.0099(16) 0.0006(14) -0.0035(15)
C14 0.0338(16) 0.0261(17) 0.0325(17) -0.0039(14) 0.0108(13) -0.0052(13)
C15 0.055(2) 0.0252(18) 0.059(2) -0.0070(17) 0.0256(19) -0.0098(16)
C16 0.0272(14) 0.0208(15) 0.0277(16) -0.0008(12) 0.0053(12) -0.0035(12)
O2 0.0259(10) 0.0267(12) 0.0483(14) -0.0057(10) 0.0160(9) 0.0034(9)
P1 0.0299(4) 0.0324(5) 0.0239(4) 0.0009(3) 0.0081(3) -0.0015(3)
F1 0.0337(10) 0.0887(18) 0.0398(12) 0.0182(12) 0.0093(9) 0.0144(11)
F2 0.0529(12) 0.0585(14) 0.0423(12) 0.0178(10) 0.0269(10) 0.0068(10)
F3 0.0389(10) 0.0666(15) 0.0369(11) 0.0112(10) 0.0116(8) 0.0154(10)
F4 0.0408(10) 0.0693(15) 0.0328(10) 0.0105(10) 0.0117(8) -0.0112(10)
F5 0.0674(14) 0.0403(13) 0.0489(13) -0.0133(10) 0.0166(11) -0.0081(11)
F6 0.0958(17) 0.0430(13) 0.0388(12) -0.0126(10) 0.0062(12) -0.0144(12)

loop_
_atom_type_symbol
_atom_type_description
_atom_type_scat_dispersion_real
_atom_type_scat_dispersion_imag
_atom_type_scat_source
C C 0.0033 0.0016 'International Tables Vol C Tables 4.2.6.8 and 6.1.1.4'
H H 0.0000 0.0000 'International Tables Vol C Tables 4.2.6.8 and 6.1.1.4'
O O 0.0106 0.0060 'International Tables Vol C Tables 4.2.6.8 and 6.1.1.4'
N N 0.0061 0.0033 'International Tables Vol C Tables 4.2.6.8 and 6.1.1.4'
S S 0.1246 0.1234 'International Tables Vol C Tables 4.2.6.8 and 6.1.1.4'
Rh Rh -1.1178 0.9187 'International Tables Vol C Tables 4.2.6.8 and 6.1.1.4'
P P 0.1023 0.0942 'International Tables Vol C Tables 4.2.6.8 and 6.1.1.4'
F F 0.0171 0.0103 'International Tables Vol C Tables 4.2.6.8 and 6.1.1.4'

loop_
_geom_angle_atom_site_label_1
_geom_angle_atom_site_label_2
_geom_angle_atom_site_label_3
_geom_angle
C16 Rh1 N1 175.36(11)
C16 Rh1 N2 102.01(11)
N1 Rh1 N2 80.03(9)
C16 Rh1 S1 93.04(9)
N1 Rh1 S1 85.05(7)
N2 Rh1 S1 164.91(7)
C10 N1 C6 121.6(2)
C10 N1 Rh1 116.6(2)
C6 N1 Rh1 121.28(17)
O1 S1 C5 106.95(12)
O1 S1 C1 107.41(12)
C5 S1 C1 104.75(13)
O1 S1 Rh1 121.80(9)
C5 S1 Rh1 99.68(9)
C1 S1 Rh1 114.37(10)
C6 C5 S1 111.1(2)
C6 C5 H5A 109.4
S1 C5 H5A 109.4
C6 C5 H5B 109.4
S1 C5 H5B 109.4
H5A C5 H5B 108.0
N1 C6 C7 120.6(3)
N1 C6 C5 115.1(2)
C7 C6 C5 124.3(3)
C6 C7 C8 118.4(3)
C6 C7 H7 120.8
C8 C7 H7 120.8
C9 C8 C7 120.5(3)
C9 C8 H8 119.8
C7 C8 H8 119.8
C8 C9 C10 119.4(3)
C8 C9 H9 120.3
C10 C9 H9 120.3
N1 C10 C9 119.6(3)
N1 C10 C11 115.2(2)
C9 C10 C11 125.1(3)
C10 C11 N2 111.7(2)
C10 C11 H11A 109.3
N2 C11 H11A 109.3
C10 C11 H11B 109.3
N2 C11 H11B 109.3
H11A C11 H11B 107.9
C12 N2 C14 112.9(2)
C12 N2 C11 107.2(2)
C14 N2 C11 109.1(2)
C12 N2 Rh1 109.38(17)
C14 N2 Rh1 112.51(17)
C11 N2 Rh1 105.32(17)
C4 C1 C3 110.6(3)
C4 C1 C2 112.7(3)
C3 C1 C2 111.1(3)
C4 C1 S1 109.1(2)
C3 C1 S1 105.2(2)
C2 C1 S1 107.87(19)
C1 C2 H2A 109.5
C1 C2 H2B 109.5
H2A C2 H2B 109.5
C1 C2 H2C 109.5
H2A C2 H2C 109.5
H2B C2 H2C 109.5
C1 C3 H3A 109.5
C1 C3 H3B 109.5
H3A C3 H3B 109.5
C1 C3 H3C 109.5
H3A C3 H3C 109.5
H3B C3 H3C 109.5
C1 C4 H4A 109.5
C1 C4 H4B 109.5
H4A C4 H4B 109.5
C1 C4 H4C 109.5
H4A C4 H4C 109.5
H4B C4 H4C 109.5
C13 C12 N2 113.7(2)
C13 C12 H12A 108.8
N2 C12 H12A 108.8
C13 C12 H12B 108.8
N2 C12 H12B 108.8
H12A C12 H12B 107.7
C12 C13 H13A 109.5
C12 C13 H13B 109.5
H13A C13 H13B 109.5
C12 C13 H13C 109.5
H13A C13 H13C 109.5
H13B C13 H13C 109.5
N2 C14 C15 116.3(3)
N2 C14 H14A 108.2
C15 C14 H14A 108.2
N2 C14 H14B 108.2
C15 C14 H14B 108.2
H14A C14 H14B 107.4
C14 C15 H15A 109.5
C14 C15 H15B 109.5
H15A C15 H15B 109.5
C14 C15 H15C 109.5
H15A C15 H15C 109.5
H15B C15 H15C 109.5
O2 C16 Rh1 174.6(3)
F5 P1 F1 91.21(13)
F5 P1 F2 91.01(12)
F1 P1 F2 90.11(11)
F5 P1 F6 177.51(14)
F1 P1 F6 91.27(13)
F2 P1 F6 89.20(13)
F5 P1 F4 90.17(12)
F1 P1 F4 91.38(11)
F2 P1 F4 178.07(13)
F6 P1 F4 89.56(12)
F5 P1 F3 89.12(12)
F1 P1 F3 179.54(13)
F2 P1 F3 89.56(11)
F6 P1 F3 88.40(13)
F4 P1 F3 88.94(11)

loop_
_geom_bond_atom_site_label_1
_geom_bond_atom_site_label_2
_geom_bond_distance
Rh1 C16 1.856(3)
Rh1 N1 2.031(2)
Rh1 N2 2.144(2)
Rh1 S1 2.1941(7)
N1 C10 1.350(3)
N1 C6 1.356(4)
S1 O1 1.4779(19)
S1 C5 1.828(3)
S1 C1 1.851(3)
C5 C6 1.502(4)
C5 H5A 0.9900
C5 H5B 0.9900
C6 C7 1.383(4)
C7 C8 1.391(4)
C7 H7 0.9500
C8 C9 1.378(5)
C8 H8 0.9500
C9 C10 1.392(4)
C9 H9 0.9500
C10 C11 1.493(4)
C11 N2 1.514(3)
C11 H11A 0.9900
C11 H11B 0.9900
N2 C12 1.502(4)
N2 C14 1.504(4)
C1 C4 1.518(4)
C1 C3 1.524(4)
C1 C2 1.534(4)
C2 H2A 0.9800
C2 H2B 0.9800
C2 H2C 0.9800
C3 H3A 0.9800
C3 H3B 0.9800
C3 H3C 0.9800
C4 H4A 0.9800
C4 H4B 0.9800
C4 H4C 0.9800
C12 C13 1.501(4)
C12 H12A 0.9900
C12 H12B 0.9900
C13 H13A 0.9800
C13 H13B 0.9800
C13 H13C 0.9800
C14 C15 1.510(4)
C14 H14A 0.9900
C14 H14B 0.9900
C15 H15A 0.9800
C15 H15B 0.9800
C15 H15C 0.9800
C16 O2 1.140(3)
P1 F5 1.581(2)
P1 F1 1.590(2)
P1 F2 1.5972(19)
P1 F6 1.599(2)
P1 F4 1.600(2)
P1 F3 1.614(2)

loop_
_geom_torsion_atom_site_label_1
_geom_torsion_atom_site_label_2
_geom_torsion_atom_site_label_3
_geom_torsion_atom_site_label_4
_geom_torsion
N2 Rh1 N1 C10 17.74(19)
S1 Rh1 N1 C10 -164.5(2)
N2 Rh1 N1 C6 -170.3(2)
S1 Rh1 N1 C6 7.4(2)
C16 Rh1 S1 O1 49.21(13)
N1 Rh1 S1 O1 -135.03(12)
N2 Rh1 S1 O1 -126.4(3)
C16 Rh1 S1 C5 166.20(13)
N1 Rh1 S1 C5 -18.05(11)
N2 Rh1 S1 C5 -9.4(3)
C16 Rh1 S1 C1 -82.66(13)
N1 Rh1 S1 C1 93.10(12)
N2 Rh1 S1 C1 101.8(3)
O1 S1 C5 C6 156.27(19)
C1 S1 C5 C6 -89.9(2)
Rh1 S1 C5 C6 28.6(2)
C10 N1 C6 C7 0.2(4)
Rh1 N1 C6 C7 -171.4(2)
C10 N1 C6 C5 -177.8(2)
Rh1 N1 C6 C5 10.6(3)
S1 C5 C6 N1 -27.0(3)
S1 C5 C6 C7 155.1(2)
N1 C6 C7 C8 -1.3(4)
C5 C6 C7 C8 176.5(3)
C6 C7 C8 C9 0.5(4)
C7 C8 C9 C10 1.3(5)
C6 N1 C10 C9 1.7(4)
Rh1 N1 C10 C9 173.6(2)
C6 N1 C10 C11 -174.0(2)
Rh1 N1 C10 C11 -2.1(3)
C8 C9 C10 N1 -2.4(4)
C8 C9 C10 C11 172.9(3)
N1 C10 C11 N2 -23.3(3)
C9 C10 C11 N2 161.3(3)
C10 C11 N2 C12 -81.8(3)
C10 C11 N2 C14 155.6(2)
C10 C11 N2 Rh1 34.6(3)
C16 Rh1 N2 C12 -96.98(19)
N1 Rh1 N2 C12 87.27(18)
S1 Rh1 N2 C12 78.5(3)
C16 Rh1 N2 C14 29.3(2)
N1 Rh1 N2 C14 -146.4(2)
S1 Rh1 N2 C14 -155.2(2)
C16 Rh1 N2 C11 148.06(18)
N1 Rh1 N2 C11 -27.69(17)
S1 Rh1 N2 C11 -36.5(3)
O1 S1 C1 C4 54.7(2)
C5 S1 C1 C4 -58.8(2)
Rh1 S1 C1 C4 -166.88(19)
O1 S1 C1 C3 -64.0(2)
C5 S1 C1 C3 -177.5(2)
Rh1 S1 C1 C3 74.4(2)
O1 S1 C1 C2 177.4(2)
C5 S1 C1 C2 63.9(2)
Rh1 S1 C1 C2 -44.2(2)
C14 N2 C12 C13 -63.2(3)
C11 N2 C12 C13 176.6(3)
Rh1 N2 C12 C13 62.9(3)
C12 N2 C14 C15 -59.1(3)
C11 N2 C14 C15 60.0(3)
Rh1 N2 C14 C15 176.5(2)
